data_7241060
loop_
_publ_author_name
'Tervola, Essi'
'Truong, Khai-Nghi'
'Ward, Jas S.'
'Priimagi, Arri'
'Rissanen, Kari'

_publ_section_title
;
 Fluorescence enhancement of quinolines by protonation
;
_journal_issue 49
_journal_name_full 'RSC Advances'
_journal_page_first 29385
_journal_page_last 29393
_journal_paper_doi 10.1039/D0RA04691D
_journal_volume 10
_journal_year 2020
_chemical_formula_moiety 'C13 H10 N, C2 F3 O2'
_chemical_formula_sum 'C15 H10 F3 N O2'
_chemical_formula_weight 293.24
_chemical_name_common Acridine+Trifluoroacetate
_chemical_name_systematic 4
_space_group_crystal_system monoclinic
_space_group_IT_number 14
_space_group_name_Hall '-P 2ybc'
_space_group_name_H-M_alt 'P 1 21/c 1'
_atom_sites_solution_hydrogens geom
_audit_creation_method SHELXL-2017/1
_audit_update_record
;
2020-05-04 deposited with the CCDC.	2020-07-24 downloaded from the CCDC.
;
_cell_angle_alpha 90
_cell_angle_beta 96.999(2)
_cell_angle_gamma 90
_cell_formula_units_Z 4
_cell_length_a 9.5335(3)
_cell_length_b 18.6879(5)
_cell_length_c 7.1523(2)
_cell_measurement_reflns_used 2838
_cell_measurement_temperature 170(2)
_cell_measurement_theta_max 27.485
_cell_measurement_theta_min 0.407
_cell_volume 1264.77(6)
_computing_cell_refinement 'HKL Scalepack (Otwinowski & Minor 1997)'
_computing_data_collection 'Collect (Bruker AXS BV, 1997-2004)'
_computing_data_reduction 'HKL Denzo and Scalepack (Otwinowski & Minor 1997)'
_computing_molecular_graphics 'PLATON (Spek, 2009)'
_computing_structure_refinement 'SHELXL-2017/1 (Sheldrick, 2017)'
_computing_structure_solution 'SHELXT 2014/5 (Sheldrick, 2014)'
_diffrn_ambient_temperature 170(2)
_diffrn_measured_fraction_theta_full 0.997
_diffrn_measured_fraction_theta_max 0.997
_diffrn_measurement_device '95mm CCD camera on \k-goniostat'
_diffrn_measurement_device_type KappaCCD
_diffrn_measurement_method CCD
_diffrn_radiation_monochromator 'horizonally mounted graphite crystal'
_diffrn_radiation_type MoK\a
_diffrn_radiation_wavelength 0.71073
_diffrn_reflns_av_R_equivalents 0.0301
_diffrn_reflns_av_unetI/netI 0.0326
_diffrn_reflns_Laue_measured_fraction_full 0.997
_diffrn_reflns_Laue_measured_fraction_max 0.997
_diffrn_reflns_limit_h_max 11
_diffrn_reflns_limit_h_min -8
_diffrn_reflns_limit_k_max 21
_diffrn_reflns_limit_k_min -23
_diffrn_reflns_limit_l_max 8
_diffrn_reflns_limit_l_min -8
_diffrn_reflns_number 8996
_diffrn_reflns_point_group_measured_fraction_full 0.997
_diffrn_reflns_point_group_measured_fraction_max 0.997
_diffrn_reflns_theta_full 25.242
_diffrn_reflns_theta_max 26.250
_diffrn_reflns_theta_min 2.180
_exptl_absorpt_coefficient_mu 0.132
_exptl_absorpt_correction_T_max 0.7458
_exptl_absorpt_correction_T_min 0.6622
_exptl_absorpt_correction_type multi-scan
_exptl_absorpt_process_details SADABS
_exptl_crystal_colour yellow
_exptl_crystal_density_diffrn 1.540
_exptl_crystal_description block
_exptl_crystal_F_000 600
_exptl_crystal_size_max 0.43
_exptl_crystal_size_mid 0.30
_exptl_crystal_size_min 0.26
_refine_diff_density_max 0.386
_refine_diff_density_min -0.282
_refine_diff_density_rms 0.044
_refine_ls_extinction_method none
_refine_ls_goodness_of_fit_ref 1.040
_refine_ls_hydrogen_treatment constr
_refine_ls_matrix_type full
_refine_ls_number_parameters 190
_refine_ls_number_reflns 2545
_refine_ls_number_restraints 0
_refine_ls_restrained_S_all 1.040
_refine_ls_R_factor_all 0.0613
_refine_ls_R_factor_gt 0.0491
_refine_ls_shift/su_max 0.000
_refine_ls_shift/su_mean 0.000
_refine_ls_structure_factor_coef Fsqd
_refine_ls_weighting_details 'w=1/[\s^2^(Fo^2^)+(0.0486P)^2^+0.8788P] where P=(Fo^2^+2Fc^2^)/3'
_refine_ls_weighting_scheme calc
_refine_ls_wR_factor_gt 0.1179
_refine_ls_wR_factor_ref 0.1256
_reflns_Friedel_coverage 0.000
_reflns_number_gt 2064
_reflns_number_total 2545
_reflns_threshold_expression 'I > 2\s(I)'
_cod_data_source_file d0ra04691d2.cif
_cod_data_source_block 4
_cod_depositor_comments 'Adding full bibliography for 7241053--7241066.cif.'
_cod_original_sg_symbol_H-M 'P 21/c'
_cod_database_code 7241060
_shelx_shelxl_version_number 2017/1
_shelx_space_group_comment
;
The symmetry employed for this shelxl refinement is uniquely defined
by the following loop, which should always be used as a source of
symmetry information in preference to the above space-group names.
They are only intended as comments.
;
_shelx_estimated_absorpt_t_min 0.945
_shelx_estimated_absorpt_t_max 0.966

loop_
_space_group_symop_operation_xyz
'x, y, z'
'-x, y+1/2, -z+1/2'
'-x, -y, -z'
'x, -y-1/2, z-1/2'

loop_
_atom_site_label
_atom_site_type_symbol
_atom_site_fract_x
_atom_site_fract_y
_atom_site_fract_z
_atom_site_U_iso_or_equiv
_atom_site_adp_type
_atom_site_occupancy
_atom_site_site_symmetry_order
_atom_site_calc_flag
_atom_site_refinement_flags_posn
_atom_site_refinement_flags_adp
_atom_site_refinement_flags_occupancy
_atom_site_disorder_assembly
_atom_site_disorder_group
N10 N 0.56569(16) 0.46913(8) 0.7502(2) 0.0277(4) Uani 1 1 d . . . . .
H10N H 0.625192 0.509135 0.696467 0.033 Uiso 1 1 calc R U . . .
C1 C 0.2007(2) 0.44486(12) 0.8599(3) 0.0399(5) Uani 1 1 d . . . . .
H1 H 0.143165 0.410137 0.910717 0.048 Uiso 1 1 calc R U . . .
C2 C 0.1448(2) 0.50909(13) 0.8040(3) 0.0419(5) Uani 1 1 d . . . . .
H2 H 0.048094 0.518738 0.813238 0.050 Uiso 1 1 calc R U . . .
C3 C 0.2300(2) 0.56188(12) 0.7319(3) 0.0390(5) Uani 1 1 d . . . . .
H3 H 0.189363 0.606892 0.694957 0.047 Uiso 1 1 calc R U . . .
C4 C 0.3691(2) 0.54990(11) 0.7141(3) 0.0332(4) Uani 1 1 d . . . . .
H4 H 0.425010 0.586150 0.666565 0.040 Uiso 1 1 calc R U . . .
C4A C 0.42799(19) 0.48271(10) 0.7675(2) 0.0289(4) Uani 1 1 d . . . . .
C5 C 0.7735(2) 0.39542(10) 0.7767(3) 0.0320(4) Uani 1 1 d . . . . .
H5 H 0.825526 0.431805 0.722965 0.038 Uiso 1 1 calc R U . . .
C6 C 0.8361(2) 0.33225(11) 0.8331(3) 0.0359(5) Uani 1 1 d . . . . .
H6 H 0.932639 0.324783 0.817985 0.043 Uiso 1 1 calc R U . . .
C7 C 0.7603(2) 0.27745(11) 0.9137(3) 0.0402(5) Uani 1 1 d . . . . .
H7 H 0.807164 0.234239 0.953764 0.048 Uiso 1 1 calc R U . . .
C8 C 0.6217(2) 0.28587(11) 0.9344(3) 0.0390(5) Uani 1 1 d . . . . .
H8 H 0.571721 0.248336 0.986745 0.047 Uiso 1 1 calc R U . . .
C8A C 0.5511(2) 0.35086(10) 0.8779(3) 0.0311(4) Uani 1 1 d . . . . .
C9 C 0.4098(2) 0.36386(11) 0.8977(3) 0.0358(5) Uani 1 1 d . . . . .
H9 H 0.356243 0.327655 0.949533 0.043 Uiso 1 1 calc R U . . .
C9A C 0.3453(2) 0.42863(11) 0.8433(3) 0.0322(4) Uani 1 1 d . . . . .
C10A C 0.62925(19) 0.40596(10) 0.7997(2) 0.0285(4) Uani 1 1 d . . . . .
F1 F 0.94727(14) 0.66870(8) 0.78104(19) 0.0542(4) Uani 1 1 d . . . . .
F2 F 0.83942(16) 0.74187(8) 0.5872(3) 0.0805(6) Uani 1 1 d . . . . .
F3 F 0.94154(14) 0.65002(8) 0.4884(2) 0.0611(4) Uani 1 1 d . . . . .
O1 O 0.75151(15) 0.56440(7) 0.6644(2) 0.0406(4) Uani 1 1 d . . . . .
O2 O 0.61494(16) 0.65860(9) 0.5754(3) 0.0545(5) Uani 1 1 d . . . . .
C11 C 0.72678(19) 0.62813(10) 0.6195(3) 0.0308(4) Uani 1 1 d . . . . .
C12 C 0.8624(2) 0.67286(10) 0.6178(3) 0.0347(5) Uani 1 1 d . . . . .

loop_
_atom_site_aniso_label
_atom_site_aniso_U_11
_atom_site_aniso_U_22
_atom_site_aniso_U_33
_atom_site_aniso_U_23
_atom_site_aniso_U_13
_atom_site_aniso_U_12
N10 0.0276(8) 0.0297(8) 0.0260(8) 0.0002(6) 0.0045(6) -0.0048(6)
C1 0.0322(10) 0.0536(13) 0.0348(11) -0.0078(10) 0.0079(8) -0.0153(9)
C2 0.0283(10) 0.0568(14) 0.0410(12) -0.0117(10) 0.0066(9) -0.0045(9)
C3 0.0342(11) 0.0454(12) 0.0373(11) -0.0074(9) 0.0042(9) 0.0024(9)
C4 0.0311(10) 0.0388(11) 0.0299(10) -0.0030(8) 0.0042(8) -0.0022(8)
C4A 0.0263(9) 0.0369(10) 0.0235(9) -0.0055(8) 0.0029(7) -0.0051(8)
C5 0.0331(10) 0.0334(10) 0.0296(10) -0.0012(8) 0.0045(8) -0.0030(8)
C6 0.0377(11) 0.0376(11) 0.0318(10) -0.0022(8) 0.0019(8) 0.0022(8)
C7 0.0529(13) 0.0304(10) 0.0361(11) 0.0011(9) 0.0004(10) 0.0027(9)
C8 0.0511(13) 0.0313(10) 0.0340(11) 0.0040(8) 0.0026(9) -0.0094(9)
C8A 0.0364(10) 0.0320(10) 0.0244(9) -0.0010(8) 0.0012(8) -0.0082(8)
C9 0.0378(11) 0.0399(11) 0.0297(10) -0.0009(8) 0.0039(8) -0.0161(9)
C9A 0.0304(10) 0.0398(11) 0.0259(10) -0.0045(8) 0.0018(7) -0.0109(8)
C10A 0.0325(10) 0.0301(9) 0.0223(9) -0.0020(7) 0.0007(7) -0.0046(7)
F1 0.0439(7) 0.0658(9) 0.0503(8) -0.0078(7) -0.0046(6) -0.0124(6)
F2 0.0489(9) 0.0373(8) 0.1540(18) 0.0296(9) 0.0075(10) -0.0019(6)
F3 0.0452(8) 0.0873(11) 0.0558(9) -0.0135(8) 0.0266(7) -0.0200(7)
O1 0.0336(8) 0.0327(8) 0.0570(10) 0.0080(7) 0.0115(7) -0.0035(6)
O2 0.0305(8) 0.0507(10) 0.0820(13) 0.0136(9) 0.0054(8) 0.0056(7)
C11 0.0295(10) 0.0342(10) 0.0294(10) 0.0012(8) 0.0065(8) -0.0002(8)
C12 0.0323(10) 0.0305(10) 0.0416(11) 0.0038(9) 0.0062(8) 0.0009(8)

loop_
_atom_type_symbol
_atom_type_description
_atom_type_scat_dispersion_real
_atom_type_scat_dispersion_imag
_atom_type_scat_source
C C 0.0033 0.0016 'International Tables Vol C Tables 4.2.6.8 and 6.1.1.4'
H H 0.0000 0.0000 'International Tables Vol C Tables 4.2.6.8 and 6.1.1.4'
N N 0.0061 0.0033 'International Tables Vol C Tables 4.2.6.8 and 6.1.1.4'
O O 0.0106 0.0060 'International Tables Vol C Tables 4.2.6.8 and 6.1.1.4'
F F 0.0171 0.0103 'International Tables Vol C Tables 4.2.6.8 and 6.1.1.4'

loop_
_geom_angle_atom_site_label_1
_geom_angle_atom_site_label_2
_geom_angle_atom_site_label_3
_geom_angle
_geom_angle_site_symmetry_1
_geom_angle_site_symmetry_3
_geom_angle_publ_flag
C10A N10 C4A 123.09(16) . . ?
C10A N10 H10N 118.5 . . ?
C4A N10 H10N 118.5 . . ?
C2 C1 C9A 120.79(19) . . ?
C2 C1 H1 119.6 . . ?
C9A C1 H1 119.6 . . ?
C1 C2 C3 120.25(19) . . ?
C1 C2 H2 119.9 . . ?
C3 C2 H2 119.9 . . ?
C4 C3 C2 121.8(2) . . ?
C4 C3 H3 119.1 . . ?
C2 C3 H3 119.1 . . ?
C3 C4 C4A 118.67(18) . . ?
C3 C4 H4 120.7 . . ?
C4A C4 H4 120.7 . . ?
N10 C4A C4 119.97(16) . . ?
N10 C4A C9A 119.13(18) . . ?
C4 C4A C9A 120.88(17) . . ?
C6 C5 C10A 118.82(18) . . ?
C6 C5 H5 120.6 . . ?
C10A C5 H5 120.6 . . ?
C5 C6 C7 121.39(19) . . ?
C5 C6 H6 119.3 . . ?
C7 C6 H6 119.3 . . ?
C8 C7 C6 120.85(19) . . ?
C8 C7 H7 119.6 . . ?
C6 C7 H7 119.6 . . ?
C7 C8 C8A 120.07(18) . . ?
C7 C8 H8 120.0 . . ?
C8A C8 H8 120.0 . . ?
C9 C8A C8 123.35(18) . . ?
C9 C8A C10A 118.18(18) . . ?
C8 C8A C10A 118.46(18) . . ?
C9A C9 C8A 121.56(17) . . ?
C9A C9 H9 119.2 . . ?
C8A C9 H9 119.2 . . ?
C9 C9A C4A 118.42(17) . . ?
C9 C9A C1 123.98(18) . . ?
C4A C9A C1 117.60(19) . . ?
N10 C10A C5 119.99(16) . . ?
N10 C10A C8A 119.60(17) . . ?
C5 C10A C8A 120.40(18) . . ?
O2 C11 O1 130.21(19) . . ?
O2 C11 C12 116.99(18) . . ?
O1 C11 C12 112.79(17) . . ?
F2 C12 F3 107.09(18) . . ?
F2 C12 F1 105.71(18) . . ?
F3 C12 F1 104.67(16) . . ?
F2 C12 C11 114.12(17) . . ?
F3 C12 C11 112.24(17) . . ?
F1 C12 C11 112.32(16) . . ?

loop_
_geom_bond_atom_site_label_1
_geom_bond_atom_site_label_2
_geom_bond_distance
_geom_bond_site_symmetry_2
_geom_bond_publ_flag
N10 C10A 1.354(2) . ?
N10 C4A 1.357(2) . ?
N10 H10N 1.0400 . ?
C1 C2 1.354(3) . ?
C1 C9A 1.431(3) . ?
C1 H1 0.9500 . ?
C2 C3 1.414(3) . ?
C2 H2 0.9500 . ?
C3 C4 1.366(3) . ?
C3 H3 0.9500 . ?
C4 C4A 1.409(3) . ?
C4 H4 0.9500 . ?
C4A C9A 1.429(3) . ?
C5 C6 1.361(3) . ?
C5 C10A 1.419(3) . ?
C5 H5 0.9500 . ?
C6 C7 1.416(3) . ?
C6 H6 0.9500 . ?
C7 C8 1.357(3) . ?
C7 H7 0.9500 . ?
C8 C8A 1.423(3) . ?
C8 H8 0.9500 . ?
C8A C9 1.393(3) . ?
C8A C10A 1.425(3) . ?
C9 C9A 1.391(3) . ?
C9 H9 0.9500 . ?
F1 C12 1.340(2) . ?
F2 C12 1.322(2) . ?
F3 C12 1.334(2) . ?
O1 C11 1.248(2) . ?
O2 C11 1.216(2) . ?
C11 C12 1.541(3) . ?
